data_7711315
loop_
_publ_author_name
'P, Chinna Ayya Swamy'
'Raveendran, Archana V.'
'Sivakrishna, Narra'
'Nandi, Rajendra Prasad'

_publ_section_title
;
 Triarylborane-triphenylamine based luminophore for the mitochondria
 targeted live cell imaging and colorimetric detection of aqueous fluoride
;
_journal_name_full 'Dalton Transactions'
_journal_paper_doi 10.1039/D2DT01887J
_journal_year 2022
_chemical_formula_moiety 'C56 H54 B N3'
_chemical_formula_sum 'C56 H54 B N3'
_chemical_formula_weight 779.83
_space_group_crystal_system triclinic
_space_group_IT_number 2
_space_group_name_Hall '-P 1'
_space_group_name_H-M_alt 'P -1'
_atom_sites_solution_hydrogens mixed
_atom_sites_solution_primary direct
_atom_sites_solution_secondary difmap
_audit_creation_method SHELXL-2018/3
_audit_update_record
;
2020-01-02 deposited with the CCDC.	2022-09-22 downloaded from the CCDC.
;
_cell_angle_alpha 76.429(4)
_cell_angle_beta 77.166(4)
_cell_angle_gamma 76.851(4)
_cell_formula_units_Z 4
_cell_length_a 13.122(2)
_cell_length_b 19.080(4)
_cell_length_c 19.964(4)
_cell_measurement_reflns_used 8414
_cell_measurement_temperature 100(2)
_cell_measurement_theta_max 20.04
_cell_measurement_theta_min 2.96
_cell_volume 4655.6(15)
_computing_cell_refinement 'Bruker SAINT'
_computing_data_collection 'Bruker APEX2'
_computing_data_reduction 'Bruker SAINT'
_computing_molecular_graphics 'WinGX v2014.1'
_computing_publication_material 'WinGX v2014.1'
_computing_structure_refinement 'SHELXL-2018/3 (Sheldrick, 2018)'
_computing_structure_solution 'SHELXS-97 (Sheldrick, 2008)'
_diffrn_ambient_temperature 100(2)
_diffrn_measured_fraction_theta_full 0.900
_diffrn_measured_fraction_theta_max 0.900
_diffrn_measurement_device_type 'Bruker APEX-II CCD'
_diffrn_measurement_method '\f and \w scans'
_diffrn_radiation_type MoK\a
_diffrn_radiation_wavelength 0.71073
_diffrn_reflns_av_R_equivalents 0.1088
_diffrn_reflns_av_unetI/netI 0.1968
_diffrn_reflns_Laue_measured_fraction_full 0.900
_diffrn_reflns_Laue_measured_fraction_max 0.900
_diffrn_reflns_limit_h_max 15
_diffrn_reflns_limit_h_min -15
_diffrn_reflns_limit_k_max 22
_diffrn_reflns_limit_k_min -22
_diffrn_reflns_limit_l_max 23
_diffrn_reflns_limit_l_min -23
_diffrn_reflns_number 56898
_diffrn_reflns_point_group_measured_fraction_full 0.900
_diffrn_reflns_point_group_measured_fraction_max 0.900
_diffrn_reflns_theta_full 25.000
_diffrn_reflns_theta_max 25.000
_diffrn_reflns_theta_min 2.993
_diffrn_source 'sealed tube'
_exptl_absorpt_coefficient_mu 0.064
_exptl_absorpt_correction_type none
_exptl_crystal_colour orange
_exptl_crystal_density_diffrn 1.113
_exptl_crystal_density_method 'not measured'
_exptl_crystal_description plate
_exptl_crystal_F_000 1664
_exptl_crystal_preparation Luminescent
_exptl_crystal_recrystallization_method 'Re-crystallisation from solvent: Chloroform/Pentane'
_exptl_crystal_size_max 0.07
_exptl_crystal_size_mid 0.04
_exptl_crystal_size_min 0.02
_refine_diff_density_max 0.467
_refine_diff_density_min -0.371
_refine_diff_density_rms 0.077
_refine_ls_extinction_method none
_refine_ls_goodness_of_fit_ref 1.044
_refine_ls_hydrogen_treatment mixed
_refine_ls_matrix_type full
_refine_ls_number_parameters 1133
_refine_ls_number_reflns 14778
_refine_ls_number_restraints 0
_refine_ls_restrained_S_all 1.044
_refine_ls_R_factor_all 0.2470
_refine_ls_R_factor_gt 0.1235
_refine_ls_shift/su_max 0.002
_refine_ls_shift/su_mean 0.000
_refine_ls_structure_factor_coef Fsqd
_refine_ls_weighting_details 'w=1/[\s^2^(Fo^2^)+(0.1703P)^2^+3.0894P] where P=(Fo^2^+2Fc^2^)/3'
_refine_ls_weighting_scheme calc
_refine_ls_wR_factor_gt 0.3115
_refine_ls_wR_factor_ref 0.3456
_reflns_Friedel_coverage 0.000
_reflns_number_gt 6504
_reflns_number_total 14778
_reflns_threshold_expression 'I > 2\s(I)'
_cod_data_source_file d2dt01887j2.cif
_cod_data_source_block shelx_CCDC1
_cod_depositor_comments
;
The following automatic conversions were performed:

data item '_atom_sites_solution_secondary' value 'diffmap' was
changed to 'difmap'.

Automatic conversion script
Id: cif_fix_values 7556 2019-12-06 15:28:31Z antanas 

2025-01-11
Z value and formula fixed to values more according to usual
chemical conventions.                 miguel
;
_cod_original_formula_sum 'C112 H108 B2 N6'
_cod_original_formula_weight 1559.66
_cod_original_formula_moiety '2(C56 H54 B1 N3)'
_cod_original_formula_units_Z 2
_cod_database_code 7711315
_shelx_shelxl_version_number 2018/3
_shelx_space_group_comment
;
The symmetry employed for this shelxl refinement is uniquely defined
by the following loop, which should always be used as a source of
symmetry information in preference to the above space-group names.
They are only intended as comments.
;

loop_
_space_group_symop_operation_xyz
'x, y, z'
'-x, -y, -z'

loop_
_atom_site_label
_atom_site_type_symbol
_atom_site_fract_x
_atom_site_fract_y
_atom_site_fract_z
_atom_site_U_iso_or_equiv
_atom_site_adp_type
_atom_site_occupancy
_atom_site_site_symmetry_order
_atom_site_calc_flag
_atom_site_refinement_flags_posn
_atom_site_refinement_flags_adp
_atom_site_refinement_flags_occupancy
_atom_site_disorder_assembly
_atom_site_disorder_group
N1 N 0.1525(4) 0.1283(3) 0.3783(3) 0.0397(14) Uani 1 1 d . . . . .
N3 N 0.8034(5) -0.3641(3) 0.6696(3) 0.0540(17) Uani 1 1 d . . . . .
C55 C 0.8850(6) -0.4147(4) 0.6317(4) 0.064(2) Uani 1 1 d . . . . .
H55A H 0.851927 -0.448916 0.619658 0.097 Uiso 1 1 calc R U . . .
H55B H 0.935940 -0.440851 0.660917 0.097 Uiso 1 1 calc R U . . .
H55C H 0.920309 -0.387270 0.589763 0.097 Uiso 1 1 calc R U . . .
N6 N 1.2900(4) 0.6805(3) -0.3548(3) 0.0525(16) Uani 1 1 d . . . . .
C103 C 0.9392(5) 0.4957(4) -0.1117(4) 0.0397(17) Uani 1 1 d . . . . .
C85 C 0.4230(6) 0.5055(4) 0.1355(4) 0.0490(19) Uani 1 1 d . . . . .
H85 H 0.382591 0.539349 0.105300 0.059 Uiso 1 1 calc R U . . .
N5 N -0.1660(4) 0.7541(3) 0.3743(3) 0.0511(16) Uani 1 1 d . . . . .
C66 C 0.6170(5) 0.0194(3) 0.2115(4) 0.0372(17) Uani 1 1 d . . . . .
C71 C 0.5698(5) 0.0319(4) 0.1538(4) 0.0408(18) Uani 1 1 d . . . . .
C74 C 0.6108(6) 0.0743(4) 0.0841(4) 0.051(2) Uani 1 1 d . . . . .
H74A H 0.683267 0.077867 0.082081 0.076 Uiso 1 1 calc R U . . .
H74B H 0.568245 0.122629 0.077112 0.076 Uiso 1 1 calc R U . . .
H74C H 0.607382 0.049719 0.048028 0.076 Uiso 1 1 calc R U . . .
C40 C -0.6713(6) 0.3967(5) 0.8312(4) 0.073(3) Uani 1 1 d . . . . .
H40A H -0.615876 0.387129 0.858286 0.109 Uiso 1 1 calc R U . . .
H40B H -0.739227 0.401497 0.861704 0.109 Uiso 1 1 calc R U . . .
H40C H -0.666954 0.441271 0.797265 0.109 Uiso 1 1 calc R U . . .
N2 N -0.6590(5) 0.3372(4) 0.7961(3) 0.0663(19) Uani 1 1 d . . . . .
C36 C -0.5638(6) 0.3200(4) 0.7487(4) 0.053(2) Uani 1 1 d . . . . .
C35 C -0.5374(6) 0.2550(4) 0.7262(4) 0.059(2) Uani 1 1 d . . . . .
H35 H -0.579439 0.219462 0.745388 0.071 Uiso 1 1 calc R U . . .
C34 C -0.4490(6) 0.2409(4) 0.6751(4) 0.062(2) Uani 1 1 d . . . . .
H34 H -0.434353 0.196885 0.659435 0.074 Uiso 1 1 calc R U . . .
C33 C -0.3821(5) 0.2909(4) 0.6471(4) 0.0405(17) Uani 1 1 d . . . . .
C32 C -0.2883(6) 0.2723(4) 0.5957(4) 0.0476(19) Uani 1 1 d . . . . .
C31 C -0.2128(6) 0.2532(4) 0.5547(4) 0.0473(19) Uani 1 1 d . . . . .
C28 C -0.1183(5) 0.2248(4) 0.5079(4) 0.0408(18) Uani 1 1 d . . . . .
C27 C -0.0703(5) 0.1506(4) 0.5278(4) 0.0443(18) Uani 1 1 d . . . . .
H27 H -0.097843 0.122879 0.570080 0.053 Uiso 1 1 calc R U . . .
C26 C 0.0177(5) 0.1186(4) 0.4845(4) 0.0432(18) Uani 1 1 d . . . . .
H26 H 0.048179 0.069526 0.497270 0.052 Uiso 1 1 calc R U . . .
C25 C 0.0601(5) 0.1609(4) 0.4216(3) 0.0346(16) Uani 1 1 d . . . . .
C41 C 0.2225(5) 0.0661(4) 0.4112(3) 0.0320(16) Uani 1 1 d . . . . .
C42 C 0.2254(5) -0.0030(4) 0.4015(4) 0.050(2) Uani 1 1 d . . . . .
H42 H 0.182663 -0.009818 0.372979 0.060 Uiso 1 1 calc R U . . .
C43 C 0.2916(6) -0.0631(4) 0.4337(4) 0.0482(19) Uani 1 1 d . . . . .
H43 H 0.292207 -0.109908 0.427240 0.058 Uiso 1 1 calc R U . . .
C44 C 0.3564(5) -0.0532(4) 0.4752(3) 0.0363(17) Uani 1 1 d . . . . .
C47 C 0.4284(6) -0.1136(4) 0.5065(4) 0.0444(19) Uani 1 1 d . . . . .
C48 C 0.4925(6) -0.1628(4) 0.5320(3) 0.0427(18) Uani 1 1 d . . . . .
C49 C 0.5692(5) -0.2184(4) 0.5675(4) 0.0394(17) Uani 1 1 d . . . . .
C54 C 0.5699(5) -0.2200(4) 0.6377(4) 0.0424(18) Uani 1 1 d . . . . .
H54 H 0.518673 -0.187911 0.661781 0.051 Uiso 1 1 calc R U . . .
C53 C 0.6463(5) -0.2691(4) 0.6718(4) 0.0432(18) Uani 1 1 d . . . . .
H53 H 0.644718 -0.270298 0.718833 0.052 Uiso 1 1 calc R U . . .
C52 C 0.7258(5) -0.3169(4) 0.6365(4) 0.0402(17) Uani 1 1 d . . . . .
C56 C 0.8002(6) -0.3669(4) 0.7423(4) 0.063(2) Uani 1 1 d . . . . .
H56A H 0.798254 -0.318685 0.749696 0.095 Uiso 1 1 calc R U . . .
H56B H 0.862410 -0.399325 0.756675 0.095 Uiso 1 1 calc R U . . .
H56C H 0.737795 -0.384767 0.769356 0.095 Uiso 1 1 calc R U . . .
C39 C -0.7218(6) 0.2800(5) 0.8324(4) 0.076(3) Uani 1 1 d . . . . .
H39A H -0.732524 0.254731 0.798991 0.114 Uiso 1 1 calc R U . . .
H39B H -0.789420 0.302189 0.855711 0.114 Uiso 1 1 calc R U . . .
H39C H -0.684264 0.245667 0.866331 0.114 Uiso 1 1 calc R U . . .
C37 C -0.4942(7) 0.3688(4) 0.7243(4) 0.063(2) Uani 1 1 d . . . . .
H37 H -0.507947 0.412302 0.740872 0.076 Uiso 1 1 calc R U . . .
C38 C -0.4043(6) 0.3528(5) 0.6752(4) 0.064(2) Uani 1 1 d . . . . .
H38 H -0.357022 0.385312 0.660609 0.077 Uiso 1 1 calc R U . . .
C29 C -0.0724(5) 0.2661(4) 0.4459(3) 0.0398(18) Uani 1 1 d . . . . .
H29 H -0.102314 0.315189 0.432562 0.048 Uiso 1 1 calc R U . . .
C30 C 0.0153(5) 0.2356(4) 0.4048(3) 0.0377(17) Uani 1 1 d . . . . .
H30 H 0.046332 0.264663 0.364651 0.045 Uiso 1 1 calc R U . . .
C21 C 0.1677(5) 0.1470(3) 0.3053(3) 0.0317(16) Uani 1 1 d . . . . .
C20 C 0.2731(5) 0.1381(3) 0.2666(3) 0.0338(16) Uani 1 1 d . . . . .
H20 H 0.330992 0.120836 0.289492 0.041 Uiso 1 1 calc R U . . .
C19 C 0.2878(5) 0.1554(3) 0.1953(3) 0.0367(17) Uani 1 1 d . . . . .
H19 H 0.357239 0.151539 0.170679 0.044 Uiso 1 1 calc R U . . .
C23 C 0.1017(5) 0.1839(3) 0.1983(4) 0.0394(17) Uani 1 1 d . . . . .
H23 H 0.043800 0.197441 0.175348 0.047 Uiso 1 1 calc R U . . .
C22 C 0.0825(5) 0.1706(3) 0.2699(3) 0.0330(16) Uani 1 1 d . . . . .
H22 H 0.013092 0.177245 0.294577 0.040 Uiso 1 1 calc R U . . .
C1 C 0.1299(5) 0.1811(4) 0.0437(3) 0.0413(18) Uani 1 1 d . . . . .
C2 C 0.0964(6) 0.1128(4) 0.0583(4) 0.048(2) Uani 1 1 d . . . . .
C3 C 0.0116(6) 0.1057(5) 0.0298(4) 0.055(2) Uani 1 1 d . . . . .
H3 H -0.009011 0.060351 0.039515 0.067 Uiso 1 1 calc R U . . .
C4 C -0.0414(6) 0.1628(6) -0.0115(4) 0.060(2) Uani 1 1 d . . . . .
C5 C -0.0078(6) 0.2303(5) -0.0266(3) 0.054(2) Uani 1 1 d . . . . .
H5 H -0.042429 0.269595 -0.055821 0.065 Uiso 1 1 calc R U . . .
C6 C 0.0762(6) 0.2410(4) 0.0006(3) 0.0436(18) Uani 1 1 d . . . . .
C9 C 0.0995(5) 0.3165(4) -0.0106(4) 0.054(2) Uani 1 1 d . . . . .
H9A H 0.060359 0.339496 0.027656 0.081 Uiso 1 1 calc R U . . .
H9B H 0.078922 0.345005 -0.053593 0.081 Uiso 1 1 calc R U . . .
H9C H 0.174288 0.313416 -0.013175 0.081 Uiso 1 1 calc R U . . .
C8 C -0.1355(6) 0.1566(6) -0.0394(4) 0.086(3) Uani 1 1 d . . . . .
H8A H -0.138172 0.189295 -0.083810 0.130 Uiso 1 1 calc R U . . .
H8B H -0.199498 0.169383 -0.007065 0.130 Uiso 1 1 calc R U . . .
H8C H -0.128920 0.107095 -0.045118 0.130 Uiso 1 1 calc R U . . .
C7 C 0.1479(7) 0.0446(4) 0.1026(4) 0.067(2) Uani 1 1 d . . . . .
H7A H 0.096314 0.028118 0.142102 0.101 Uiso 1 1 calc R U . . .
H7B H 0.205398 0.055103 0.118716 0.101 Uiso 1 1 calc R U . . .
H7C H 0.174750 0.006907 0.075261 0.101 Uiso 1 1 calc R U . . .
C10 C 0.3306(5) 0.2133(4) 0.0300(3) 0.0397(17) Uani 1 1 d . . . . .
C15 C 0.3671(5) 0.2753(4) 0.0359(3) 0.0387(17) Uani 1 1 d . . . . .
C16 C 0.3099(6) 0.3242(4) 0.0860(4) 0.054(2) Uani 1 1 d . . . . .
H16A H 0.331288 0.304523 0.130718 0.082 Uiso 1 1 calc R U . . .
H16B H 0.234616 0.327242 0.091094 0.082 Uiso 1 1 calc R U . . .
H16C H 0.326937 0.372256 0.068586 0.082 Uiso 1 1 calc R U . . .
C14 C 0.4594(6) 0.2952(4) -0.0085(4) 0.0449(18) Uani 1 1 d . . . . .
H14 H 0.482583 0.336210 -0.004195 0.054 Uiso 1 1 calc R U . . .
C13 C 0.5162(5) 0.2553(4) -0.0584(4) 0.0453(19) Uani 1 1 d . . . . .
C18 C 0.6142(5) 0.2773(4) -0.1082(4) 0.064(2) Uani 1 1 d . . . . .
H18A H 0.657213 0.235296 -0.125757 0.096 Uiso 1 1 calc R U . . .
H18B H 0.654450 0.295755 -0.083730 0.096 Uiso 1 1 calc R U . . .
H18C H 0.592957 0.314703 -0.146528 0.096 Uiso 1 1 calc R U . . .
C12 C 0.4834(6) 0.1930(4) -0.0622(4) 0.051(2) Uani 1 1 d . . . . .
H12 H 0.523701 0.164500 -0.094201 0.061 Uiso 1 1 calc R U . . .
C11 C 0.3906(6) 0.1709(4) -0.0192(4) 0.0450(19) Uani 1 1 d . . . . .
C17 C 0.3642(6) 0.1018(4) -0.0276(4) 0.057(2) Uani 1 1 d . . . . .
H17A H 0.369755 0.065526 0.014490 0.086 Uiso 1 1 calc R U . . .
H17B H 0.412956 0.083984 -0.066170 0.086 Uiso 1 1 calc R U . . .
H17C H 0.292948 0.111291 -0.036618 0.086 Uiso 1 1 calc R U . . .
C46 C 0.2841(5) 0.0766(4) 0.4535(3) 0.0344(16) Uani 1 1 d . . . . .
H46 H 0.282457 0.123506 0.460163 0.041 Uiso 1 1 calc R U . . .
C45 C 0.3496(5) 0.0163(4) 0.4865(3) 0.0425(18) Uani 1 1 d . . . . .
H45 H 0.389448 0.023206 0.516822 0.051 Uiso 1 1 calc R U . . .
C50 C 0.6464(5) -0.2667(4) 0.5330(4) 0.0446(18) Uani 1 1 d . . . . .
H50 H 0.646140 -0.266291 0.486420 0.053 Uiso 1 1 calc R U . . .
C51 C 0.7241(5) -0.3156(4) 0.5659(4) 0.053(2) Uani 1 1 d . . . . .
H51 H 0.775067 -0.347472 0.541381 0.063 Uiso 1 1 calc R U . . .
C112 C 1.3646(6) 0.6473(5) -0.4083(4) 0.074(3) Uani 1 1 d . . . . .
H11A H 1.395062 0.598153 -0.388260 0.111 Uiso 1 1 calc R U . . .
H11B H 1.420031 0.675434 -0.427415 0.111 Uiso 1 1 calc R U . . .
H11C H 1.328589 0.645991 -0.444753 0.111 Uiso 1 1 calc R U . . .
C108 C 1.2180(5) 0.6410(4) -0.3082(4) 0.0419(18) Uani 1 1 d . . . . .
C109 C 1.2163(6) 0.5685(4) -0.3110(4) 0.048(2) Uani 1 1 d . . . . .
C110 C 1.1448(5) 0.5295(4) -0.2627(4) 0.0413(18) Uani 1 1 d . . . . .
C105 C 1.0737(5) 0.5613(4) -0.2109(3) 0.0371(17) Uani 1 1 d . . . . .
C104 C 1.0014(5) 0.5223(4) -0.1584(4) 0.0412(18) Uani 1 1 d . . . . .
C100 C 0.8691(5) 0.4629(3) -0.0527(3) 0.0323(16) Uani 1 1 d . . . . .
C101 C 0.8188(5) 0.4065(4) -0.0558(4) 0.0400(18) Uani 1 1 d . . . . .
C102 C 0.7550(5) 0.3751(4) 0.0022(4) 0.0360(18) Uani 1 1 d . . . . .
C97 C 0.7362(5) 0.3992(3) 0.0641(3) 0.0322(16) Uani 1 1 d . . . . .
C81 C 0.5763(5) 0.4120(3) 0.1526(4) 0.0349(16) Uani 1 1 d . . . . .
C86 C 0.5183(5) 0.4630(4) 0.1082(4) 0.0446(19) Uani 1 1 d . . . . .
H86 H 0.542041 0.469401 0.060085 0.053 Uiso 1 1 calc R U . . .
C84 C 0.3887(5) 0.4974(4) 0.2071(4) 0.0400(18) Uani 1 1 d . . . . .
C87 C 0.2873(6) 0.5403(4) 0.2364(4) 0.0488(19) Uani 1 1 d . . . . .
C88 C 0.2066(6) 0.5758(4) 0.2601(4) 0.052(2) Uani 1 1 d . . . . .
C89 C 0.1096(6) 0.6178(4) 0.2901(4) 0.054(2) Uani 1 1 d . . . . .
C94 C 0.0209(6) 0.6356(4) 0.2604(4) 0.062(2) Uani 1 1 d . . . . .
H94 H 0.021307 0.617220 0.221085 0.075 Uiso 1 1 calc R U . . .
C93 C -0.0708(6) 0.6809(4) 0.2879(4) 0.062(2) Uani 1 1 d . . . . .
H93 H -0.129851 0.692262 0.266143 0.074 Uiso 1 1 calc R U . . .
C92 C -0.0760(6) 0.7091(4) 0.3463(4) 0.050(2) Uani 1 1 d . . . . .
C95 C -0.1540(5) 0.8043(4) 0.4131(4) 0.056(2) Uani 1 1 d . . . . .
H95A H -0.124940 0.777742 0.453893 0.083 Uiso 1 1 calc R U . . .
H95B H -0.222077 0.833429 0.427195 0.083 Uiso 1 1 calc R U . . .
H95C H -0.106802 0.835800 0.384468 0.083 Uiso 1 1 calc R U . . .
C82 C 0.5423(5) 0.4045(3) 0.2245(4) 0.0380(17) Uani 1 1 d . . . . .
H82 H 0.582374 0.370574 0.254826 0.046 Uiso 1 1 calc R U . . .
C83 C 0.4495(5) 0.4472(4) 0.2511(4) 0.0420(18) Uani 1 1 d . . . . .
H83 H 0.427587 0.442080 0.299343 0.050 Uiso 1 1 calc R U . . .
C111 C 1.2792(6) 0.7580(4) -0.3577(4) 0.059(2) Uani 1 1 d . . . . .
H11D H 1.208921 0.782338 -0.365157 0.089 Uiso 1 1 calc R U . . .
H11E H 1.330683 0.777479 -0.395518 0.089 Uiso 1 1 calc R U . . .
H11F H 1.290658 0.765658 -0.314337 0.089 Uiso 1 1 calc R U . . .
C107 C 1.1450(5) 0.6733(4) -0.2566(4) 0.0411(18) Uani 1 1 d . . . . .
C106 C 1.0765(6) 0.6342(4) -0.2096(4) 0.0409(18) Uani 1 1 d . . . . .
C99 C 0.8500(5) 0.4877(4) 0.0097(4) 0.0367(17) Uani 1 1 d . . . . .
C98 C 0.7851(5) 0.4549(4) 0.0688(4) 0.0378(17) Uani 1 1 d . . . . .
C78 C 0.6841(5) 0.2894(3) 0.1454(3) 0.0291(15) Uani 1 1 d . . . . .
C79 C 0.7844(5) 0.2450(4) 0.1360(3) 0.0361(17) Uani 1 1 d . . . . .
H79 H 0.843509 0.266463 0.114706 0.043 Uiso 1 1 calc R U . . .
C80 C 0.7976(5) 0.1702(4) 0.1576(3) 0.0347(16) Uani 1 1 d . . . . .
H80 H 0.865959 0.142402 0.152487 0.042 Uiso 1 1 calc R U . . .
C75 C 0.7112(5) 0.1342(3) 0.1873(3) 0.0340(16) Uani 1 1 d . . . . .
C76 C 0.6124(5) 0.1797(4) 0.1959(3) 0.0358(17) Uani 1 1 d . . . . .
H76 H 0.553232 0.158118 0.216344 0.043 Uiso 1 1 calc R U . . .
C77 C 0.5969(4) 0.2551(3) 0.1760(3) 0.0322(16) Uani 1 1 d . . . . .
H77 H 0.528723 0.282989 0.182824 0.039 Uiso 1 1 calc R U . . .
C67 C 0.5706(5) -0.0191(4) 0.2761(4) 0.0407(18) Uani 1 1 d . . . . .
C68 C 0.4802(6) -0.0462(4) 0.2794(4) 0.057(2) Uani 1 1 d . . . . .
H68 H 0.450717 -0.072281 0.322105 0.068 Uiso 1 1 calc R U . . .
C69 C 0.4315(6) -0.0364(4) 0.2224(5) 0.055(2) Uani 1 1 d . . . . .
C70 C 0.4767(6) 0.0028(4) 0.1598(4) 0.055(2) Uani 1 1 d . . . . .
H70 H 0.445527 0.010399 0.120573 0.066 Uiso 1 1 calc R U . . .
C73 C 0.3303(6) -0.0634(5) 0.2265(5) 0.083(3) Uani 1 1 d . . . . .
H73A H 0.326197 -0.070186 0.181108 0.125 Uiso 1 1 calc R U . . .
H73B H 0.270186 -0.027998 0.241971 0.125 Uiso 1 1 calc R U . . .
H73C H 0.330264 -0.109268 0.259108 0.125 Uiso 1 1 calc R U . . .
C72 C 0.6116(5) -0.0271(4) 0.3412(3) 0.0472(19) Uani 1 1 d . . . . .
H72A H 0.595966 0.019523 0.355304 0.071 Uiso 1 1 calc R U . . .
H72B H 0.687120 -0.044113 0.333104 0.071 Uiso 1 1 calc R U . . .
H72C H 0.578220 -0.061865 0.377430 0.071 Uiso 1 1 calc R U . . .
C57 C 0.8291(5) -0.0056(4) 0.2205(3) 0.0359(17) Uani 1 1 d . . . . .
C58 C 0.8883(6) 0.0025(4) 0.2671(4) 0.051(2) Uani 1 1 d . . . . .
C59 C 0.9845(6) -0.0503(5) 0.2788(4) 0.055(2) Uani 1 1 d . . . . .
H59 H 1.023832 -0.044761 0.310059 0.066 Uiso 1 1 calc R U . . .
C60 C 1.0181(6) -0.1077(5) 0.2451(5) 0.056(2) Uani 1 1 d . . . . .
C64 C 1.1204(6) -0.1609(5) 0.2592(5) 0.093(3) Uani 1 1 d . . . . .
H64A H 1.177483 -0.150113 0.221243 0.140 Uiso 1 1 calc R U . . .
H64B H 1.111014 -0.210240 0.263160 0.140 Uiso 1 1 calc R U . . .
H64C H 1.137163 -0.155794 0.302025 0.140 Uiso 1 1 calc R U . . .
C61 C 0.9593(6) -0.1150(4) 0.1993(4) 0.061(2) Uani 1 1 d . . . . .
H61 H 0.982277 -0.154321 0.176172 0.073 Uiso 1 1 calc R U . . .
C62 C 0.8673(5) -0.0663(4) 0.1859(4) 0.048(2) Uani 1 1 d . . . . .
C65 C 0.8082(6) -0.0812(4) 0.1356(4) 0.065(2) Uani 1 1 d . . . . .
H65A H 0.843959 -0.125869 0.119996 0.097 Uiso 1 1 calc R U . . .
H65B H 0.806082 -0.041303 0.096052 0.097 Uiso 1 1 calc R U . . .
H65C H 0.737001 -0.085867 0.158723 0.097 Uiso 1 1 calc R U . . .
C63 C 0.8504(6) 0.0620(4) 0.3117(4) 0.067(2) Uani 1 1 d . . . . .
H63A H 0.863345 0.108326 0.283403 0.100 Uiso 1 1 calc R U . . .
H63B H 0.888490 0.049655 0.349991 0.100 Uiso 1 1 calc R U . . .
H63C H 0.775625 0.065166 0.329638 0.100 Uiso 1 1 calc R U . . .
C90 C 0.1018(6) 0.6419(5) 0.3520(4) 0.068(2) Uani 1 1 d . . . . .
H90 H 0.158679 0.626764 0.376026 0.082 Uiso 1 1 calc R U . . .
C91 C 0.0123(6) 0.6874(5) 0.3787(4) 0.068(2) Uani 1 1 d . . . . .
H91 H 0.011065 0.703930 0.419202 0.081 Uiso 1 1 calc R U . . .
C96 C -0.2543(6) 0.7781(4) 0.3366(4) 0.066(2) Uani 1 1 d . . . . .
H96A H -0.234626 0.811683 0.294056 0.099 Uiso 1 1 calc R U . . .
H96B H -0.314785 0.802158 0.365172 0.099 Uiso 1 1 calc R U . . .
H96C H -0.271870 0.736398 0.325704 0.099 Uiso 1 1 calc R U . . .
C24 C 0.2055(5) 0.1783(3) 0.1572(3) 0.0319(16) Uani 1 1 d . . . . .
N4 N 0.6704(4) 0.3659(3) 0.1255(3) 0.0326(13) Uani 1 1 d . . . . .
B2 B 0.2233(6) 0.1916(4) 0.0765(4) 0.042(2) Uani 1 1 d . . . . .
B1 B 0.7219(7) 0.0483(5) 0.2073(4) 0.046(2) Uani 1 1 d . . . . .
H98 H 0.769(5) 0.472(3) 0.119(3) 0.048(18) Uiso 1 1 d . . . . .
H109 H 1.246(4) 0.546(3) -0.352(3) 0.031(17) Uiso 1 1 d . . . . .
H101 H 0.832(6) 0.402(4) -0.103(4) 0.08(3) Uiso 1 1 d . . . . .
H110 H 1.156(4) 0.478(3) -0.266(3) 0.039(19) Uiso 1 1 d . . . . .
H99 H 0.894(4) 0.523(3) 0.017(3) 0.035(17) Uiso 1 1 d . . . . .
H106 H 1.027(5) 0.661(3) -0.176(3) 0.05(2) Uiso 1 1 d . . . . .
H102 H 0.726(5) 0.339(3) -0.003(3) 0.04(2) Uiso 1 1 d . . . . .
H107 H 1.157(5) 0.735(4) -0.253(3) 0.08(2) Uiso 1 1 d . . . . .

loop_
_atom_site_aniso_label
_atom_site_aniso_U_11
_atom_site_aniso_U_22
_atom_site_aniso_U_33
_atom_site_aniso_U_23
_atom_site_aniso_U_13
_atom_site_aniso_U_12
N1 0.041(4) 0.035(3) 0.037(4) -0.001(3) -0.004(3) -0.005(3)
N3 0.050(4) 0.059(4) 0.045(4) 0.006(3) -0.019(3) 0.000(3)
C55 0.037(5) 0.052(5) 0.089(6) -0.007(5) -0.011(4) 0.015(4)
N6 0.036(4) 0.065(5) 0.048(4) -0.003(3) 0.010(3) -0.018(3)
C103 0.034(4) 0.047(4) 0.032(4) 0.008(4) -0.012(4) -0.005(4)
C85 0.041(5) 0.056(5) 0.043(5) -0.005(4) -0.009(4) 0.002(4)
N5 0.031(4) 0.059(4) 0.065(4) -0.029(4) -0.009(3) 0.009(3)
C66 0.034(4) 0.032(4) 0.041(5) -0.007(3) 0.000(4) -0.004(3)
C71 0.035(4) 0.036(4) 0.053(5) -0.016(4) -0.011(4) 0.003(3)
C74 0.049(5) 0.058(5) 0.047(5) -0.018(4) -0.014(4) -0.001(4)
C40 0.068(6) 0.071(6) 0.064(6) -0.021(5) -0.003(5) 0.015(5)
N2 0.066(5) 0.068(5) 0.056(4) -0.028(4) 0.013(4) -0.002(4)
C36 0.044(5) 0.051(5) 0.060(5) -0.018(4) 0.000(4) -0.002(4)
C35 0.049(5) 0.058(6) 0.067(6) -0.020(5) 0.005(4) -0.013(4)
C34 0.055(5) 0.061(6) 0.067(6) -0.024(5) 0.003(5) -0.008(5)
C33 0.031(4) 0.038(4) 0.051(5) -0.009(4) -0.005(4) -0.004(4)
C32 0.028(4) 0.045(5) 0.061(5) -0.009(4) -0.002(4) 0.003(4)
C31 0.041(5) 0.044(5) 0.055(5) -0.006(4) -0.015(4) -0.002(4)
C28 0.026(4) 0.051(5) 0.045(5) -0.011(4) -0.011(4) 0.000(4)
C27 0.027(4) 0.049(5) 0.044(5) 0.003(4) 0.003(4) -0.004(4)
C26 0.031(4) 0.040(4) 0.049(5) 0.002(4) -0.004(4) -0.003(3)
C25 0.024(4) 0.044(5) 0.033(4) -0.010(4) -0.004(3) 0.002(3)
C41 0.028(4) 0.031(4) 0.035(4) 0.003(3) -0.005(3) -0.010(3)
C42 0.044(5) 0.051(5) 0.058(5) -0.008(4) -0.021(4) -0.006(4)
C43 0.055(5) 0.023(4) 0.063(5) 0.002(4) -0.015(4) -0.009(4)
C44 0.031(4) 0.036(5) 0.038(4) 0.004(3) -0.003(3) -0.012(4)
C47 0.034(4) 0.047(5) 0.039(5) 0.011(4) 0.000(4) -0.009(4)
C48 0.036(4) 0.051(5) 0.035(4) 0.010(4) 0.004(4) -0.025(4)
C49 0.025(4) 0.043(5) 0.044(5) 0.003(4) -0.001(4) -0.012(4)
C54 0.034(4) 0.045(5) 0.039(5) -0.001(4) -0.002(4) 0.000(4)
C53 0.045(5) 0.045(5) 0.035(4) -0.001(4) 0.004(4) -0.015(4)
C52 0.038(4) 0.037(4) 0.043(5) -0.005(4) -0.006(4) -0.006(4)
C56 0.061(5) 0.060(5) 0.066(6) 0.000(4) -0.027(5) -0.006(4)
C39 0.054(6) 0.104(7) 0.065(6) -0.017(5) 0.008(5) -0.023(5)
C37 0.067(6) 0.059(5) 0.068(6) -0.026(5) 0.000(5) -0.016(5)
C38 0.042(5) 0.080(6) 0.078(6) -0.029(5) 0.009(5) -0.029(5)
C29 0.054(5) 0.029(4) 0.031(4) -0.001(3) -0.011(4) 0.000(4)
C30 0.044(4) 0.033(4) 0.028(4) -0.001(3) 0.002(3) -0.004(4)
C21 0.032(4) 0.034(4) 0.033(4) -0.008(3) -0.011(3) -0.006(3)
C20 0.025(4) 0.038(4) 0.032(4) 0.002(3) -0.004(3) -0.002(3)
C19 0.020(4) 0.046(4) 0.041(5) -0.015(4) 0.000(3) 0.000(3)
C23 0.025(4) 0.049(5) 0.045(5) -0.014(4) -0.010(3) -0.001(3)
C22 0.025(4) 0.039(4) 0.033(4) -0.007(3) -0.002(3) -0.004(3)
C1 0.040(4) 0.055(5) 0.027(4) -0.010(4) 0.003(3) -0.012(4)
C2 0.046(5) 0.066(6) 0.036(4) -0.015(4) 0.002(4) -0.023(4)
C3 0.046(5) 0.074(6) 0.048(5) -0.024(5) 0.009(4) -0.017(5)
C4 0.032(5) 0.098(7) 0.060(6) -0.038(5) 0.012(4) -0.027(5)
C5 0.036(5) 0.087(7) 0.031(4) -0.019(4) 0.003(4) 0.003(5)
C6 0.037(5) 0.054(5) 0.035(4) -0.013(4) 0.000(4) -0.003(4)
C9 0.041(5) 0.061(6) 0.049(5) -0.014(4) -0.006(4) 0.013(4)
C8 0.042(5) 0.152(9) 0.078(6) -0.055(6) 0.004(5) -0.024(6)
C7 0.095(7) 0.058(6) 0.054(5) -0.014(4) -0.013(5) -0.023(5)
C10 0.038(4) 0.040(4) 0.036(4) -0.010(4) -0.001(3) 0.001(4)
C15 0.044(5) 0.038(4) 0.033(4) 0.000(3) -0.013(4) -0.004(4)
C16 0.072(6) 0.044(5) 0.048(5) -0.011(4) -0.001(4) -0.019(4)
C14 0.048(5) 0.042(5) 0.042(5) -0.001(4) -0.012(4) -0.005(4)
C13 0.037(4) 0.047(5) 0.047(5) 0.004(4) -0.015(4) -0.006(4)
C18 0.028(4) 0.091(6) 0.064(5) -0.001(5) -0.003(4) -0.014(4)
C12 0.045(5) 0.060(5) 0.041(5) -0.014(4) -0.004(4) 0.007(4)
C11 0.049(5) 0.042(5) 0.045(5) -0.014(4) -0.003(4) -0.009(4)
C17 0.047(5) 0.070(6) 0.055(5) -0.025(4) -0.003(4) -0.006(4)
C46 0.027(4) 0.032(4) 0.041(4) -0.010(3) 0.001(3) -0.006(3)
C45 0.026(4) 0.063(6) 0.032(4) -0.003(4) -0.002(3) -0.004(4)
C50 0.034(4) 0.051(5) 0.047(5) -0.008(4) -0.008(4) -0.007(4)
C51 0.035(4) 0.062(5) 0.060(6) -0.025(4) -0.009(4) 0.009(4)
C112 0.050(5) 0.106(7) 0.055(5) 0.011(5) 0.007(4) -0.036(5)
C108 0.023(4) 0.054(5) 0.047(5) 0.003(4) -0.010(4) -0.012(4)
C109 0.048(5) 0.050(5) 0.044(5) -0.010(4) 0.000(4) -0.014(4)
C110 0.039(5) 0.035(5) 0.046(5) -0.002(4) 0.000(4) -0.012(4)
C105 0.035(4) 0.048(5) 0.023(4) 0.005(3) -0.003(3) -0.011(4)
C104 0.033(4) 0.053(5) 0.030(4) 0.005(4) -0.007(4) -0.006(4)
C100 0.024(4) 0.034(4) 0.028(4) 0.007(3) 0.000(3) -0.003(3)
C101 0.043(5) 0.046(5) 0.027(5) -0.004(4) -0.002(4) -0.007(4)
C102 0.038(4) 0.037(4) 0.033(5) -0.001(4) -0.007(4) -0.014(4)
C97 0.031(4) 0.029(4) 0.030(4) 0.000(3) -0.004(3) -0.002(3)
C81 0.034(4) 0.027(4) 0.040(5) -0.004(3) -0.001(4) -0.006(3)
C86 0.039(5) 0.044(5) 0.040(4) -0.004(4) 0.000(4) 0.003(4)
C84 0.025(4) 0.039(4) 0.052(5) -0.011(4) -0.002(4) 0.001(3)
C87 0.049(5) 0.045(5) 0.051(5) -0.010(4) -0.003(4) -0.012(4)
C88 0.030(5) 0.057(5) 0.069(6) -0.031(4) 0.006(4) -0.003(4)
C89 0.034(5) 0.063(5) 0.069(6) -0.029(5) -0.004(4) -0.002(4)
C94 0.051(6) 0.076(6) 0.060(5) -0.033(5) -0.007(5) 0.003(5)
C93 0.047(5) 0.075(6) 0.055(5) -0.018(5) -0.008(4) 0.008(4)
C92 0.042(5) 0.059(5) 0.052(5) -0.029(4) -0.002(4) 0.000(4)
C95 0.041(5) 0.058(5) 0.065(5) -0.029(4) 0.014(4) -0.008(4)
C82 0.033(4) 0.034(4) 0.041(5) -0.005(3) -0.001(3) -0.002(3)
C83 0.037(4) 0.046(5) 0.042(4) -0.012(4) 0.002(4) -0.008(4)
C111 0.049(5) 0.056(6) 0.075(6) 0.004(4) -0.010(4) -0.031(4)
C107 0.038(4) 0.042(5) 0.042(5) 0.002(4) -0.013(4) -0.009(4)
C106 0.043(5) 0.040(5) 0.037(5) -0.005(4) -0.005(4) -0.008(4)
C99 0.030(4) 0.033(4) 0.043(5) -0.003(4) -0.007(4) -0.003(3)
C98 0.037(4) 0.032(4) 0.039(5) 0.003(4) -0.006(4) -0.008(3)
C78 0.027(4) 0.028(4) 0.028(4) -0.001(3) -0.004(3) -0.004(3)
C79 0.017(4) 0.050(5) 0.036(4) -0.002(4) 0.001(3) -0.005(3)
C80 0.026(4) 0.039(5) 0.029(4) -0.001(3) -0.003(3) 0.006(3)
C75 0.030(4) 0.040(4) 0.030(4) -0.006(3) 0.006(3) -0.014(4)
C76 0.022(4) 0.043(5) 0.036(4) 0.001(3) 0.001(3) -0.008(3)
C77 0.008(3) 0.035(4) 0.045(4) -0.005(3) 0.006(3) 0.000(3)
C67 0.023(4) 0.034(4) 0.061(5) -0.012(4) 0.001(4) -0.003(3)
C68 0.044(5) 0.049(5) 0.069(6) -0.005(4) 0.000(5) -0.006(4)
C69 0.046(5) 0.047(5) 0.067(6) 0.005(4) -0.013(5) -0.013(4)
C70 0.056(5) 0.046(5) 0.070(6) -0.023(5) -0.028(5) 0.008(4)
C73 0.045(5) 0.083(6) 0.134(8) -0.014(6) -0.040(5) -0.022(5)
C72 0.044(5) 0.049(5) 0.044(5) -0.005(4) -0.002(4) -0.007(4)
C57 0.037(4) 0.035(4) 0.028(4) 0.010(3) -0.009(3) -0.005(3)
C58 0.057(5) 0.052(5) 0.039(5) 0.009(4) 0.000(4) -0.027(4)
C59 0.028(4) 0.067(6) 0.062(5) 0.034(5) -0.018(4) -0.029(4)
C60 0.038(5) 0.047(5) 0.073(6) 0.004(5) 0.001(5) -0.016(4)
C64 0.031(5) 0.084(7) 0.133(9) 0.030(6) -0.014(5) -0.002(5)
C61 0.041(5) 0.065(6) 0.058(5) 0.001(4) 0.007(4) 0.000(5)
C62 0.032(4) 0.045(5) 0.047(5) 0.001(4) 0.007(4) 0.006(4)
C65 0.065(6) 0.076(6) 0.051(5) -0.025(4) -0.009(4) 0.001(5)
C63 0.074(6) 0.075(6) 0.060(5) 0.012(5) -0.027(5) -0.043(5)
C90 0.040(5) 0.089(7) 0.088(7) -0.048(6) -0.007(5) -0.010(5)
C91 0.036(5) 0.093(7) 0.085(6) -0.051(5) -0.008(5) -0.002(5)
C96 0.059(6) 0.067(6) 0.059(5) -0.015(4) -0.001(5) 0.009(4)
C24 0.031(4) 0.028(4) 0.033(4) -0.003(3) -0.005(3) -0.004(3)
N4 0.023(3) 0.032(3) 0.033(3) 0.001(3) 0.006(3) -0.004(3)
B2 0.039(5) 0.046(5) 0.042(5) -0.013(4) -0.010(4) 0.000(4)
B1 0.051(6) 0.059(6) 0.025(5) -0.013(4) 0.005(4) -0.012(5)

loop_
_atom_type_symbol
_atom_type_description
_atom_type_scat_dispersion_real
_atom_type_scat_dispersion_imag
_atom_type_scat_source
C C 0.0033 0.0016 'International Tables Vol C Tables 4.2.6.8 and 6.1.1.4'
H H 0.0000 0.0000 'International Tables Vol C Tables 4.2.6.8 and 6.1.1.4'
N N 0.0061 0.0033 'International Tables Vol C Tables 4.2.6.8 and 6.1.1.4'
B B 0.0013 0.0007 'International Tables Vol C Tables 4.2.6.8 and 6.1.1.4'

loop_
_geom_angle_atom_site_label_1
_geom_angle_atom_site_label_2
_geom_angle_atom_site_label_3
_geom_angle
_geom_angle_site_symmetry_1
_geom_angle_site_symmetry_3
_geom_angle_publ_flag
C21 N1 C25 122.0(5) . . ?
C21 N1 C41 119.2(5) . . ?
C25 N1 C41 118.1(5) . . ?
C52 N3 C56 119.6(6) . . ?
C52 N3 C55 120.0(6) . . ?
C56 N3 C55 120.3(6) . . ?
N3 C55 H55A 109.5 . . ?
N3 C55 H55B 109.5 . . ?
H55A C55 H55B 109.5 . . ?
N3 C55 H55C 109.5 . . ?
H55A C55 H55C 109.5 . . ?
H55B C55 H55C 109.5 . . ?
C108 N6 C112 119.9(6) . . ?
C108 N6 C111 120.2(6) . . ?
C112 N6 C111 119.0(6) . . ?
C104 C103 C100 176.4(7) . . ?
C84 C85 C86 120.3(7) . . ?
C84 C85 H85 119.8 . . ?
C86 C85 H85 119.8 . . ?
C92 N5 C95 118.6(6) . . ?
C92 N5 C96 118.4(6) . . ?
C95 N5 C96 115.1(6) . . ?
C71 C66 C67 119.8(6) . . ?
C71 C66 B1 121.2(6) . . ?
C67 C66 B1 118.9(6) . . ?
C66 C71 C70 119.1(7) . . ?
C66 C71 C74 123.7(6) . . ?
C70 C71 C74 117.2(7) . . ?
C71 C74 H74A 109.5 . . ?
C71 C74 H74B 109.5 . . ?
H74A C74 H74B 109.5 . . ?
C71 C74 H74C 109.5 . . ?
H74A C74 H74C 109.5 . . ?
H74B C74 H74C 109.5 . . ?
N2 C40 H40A 109.5 . . ?
N2 C40 H40B 109.5 . . ?
H40A C40 H40B 109.5 . . ?
N2 C40 H40C 109.5 . . ?
H40A C40 H40C 109.5 . . ?
H40B C40 H40C 109.5 . . ?
C36 N2 C40 118.9(7) . . ?
C36 N2 C39 120.2(6) . . ?
C40 N2 C39 115.6(6) . . ?
C35 C36 C37 118.1(7) . . ?
C35 C36 N2 121.2(7) . . ?
C37 C36 N2 120.7(7) . . ?
C36 C35 C34 121.1(7) . . ?
C36 C35 H35 119.5 . . ?
C34 C35 H35 119.5 . . ?
C33 C34 C35 121.4(7) . . ?
C33 C34 H34 119.3 . . ?
C35 C34 H34 119.3 . . ?
C38 C33 C34 116.5(7) . . ?
C38 C33 C32 123.9(7) . . ?
C34 C33 C32 119.3(7) . . ?
C31 C32 C33 176.2(8) . . ?
C32 C31 C28 175.9(8) . . ?
C29 C28 C27 118.6(6) . . ?
C29 C28 C31 124.3(6) . . ?
C27 C28 C31 117.1(6) . . ?
C26 C27 C28 120.5(6) . . ?
C26 C27 H27 119.7 . . ?
C28 C27 H27 119.7 . . ?
C27 C26 C25 119.5(6) . . ?
C27 C26 H26 120.2 . . ?
C25 C26 H26 120.2 . . ?
C26 C25 C30 119.1(6) . . ?
C26 C25 N1 119.2(6) . . ?
C30 C25 N1 121.5(6) . . ?
C46 C41 C42 120.1(6) . . ?
C46 C41 N1 119.4(6) . . ?
C42 C41 N1 120.5(6) . . ?
C41 C42 C43 120.7(7) . . ?
C41 C42 H42 119.7 . . ?
C43 C42 H42 119.7 . . ?
C44 C43 C42 120.0(7) . . ?
C44 C43 H43 120.0 . . ?
C42 C43 H43 120.0 . . ?
C45 C44 C43 118.5(6) . . ?
C45 C44 C47 120.4(7) . . ?
C43 C44 C47 121.1(7) . . ?
C48 C47 C44 177.2(7) . . ?
C47 C48 C49 174.9(8) . . ?
C50 C49 C54 118.5(6) . . ?
C50 C49 C48 122.3(7) . . ?
C54 C49 C48 119.1(6) . . ?
C53 C54 C49 120.5(6) . . ?
C53 C54 H54 119.8 . . ?
C49 C54 H54 119.8 . . ?
C54 C53 C52 121.0(7) . . ?
C54 C53 H53 119.5 . . ?
C52 C53 H53 119.5 . . ?
N3 C52 C53 121.1(7) . . ?
N3 C52 C51 120.7(6) . . ?
C53 C52 C51 118.2(6) . . ?
N3 C56 H56A 109.5 . . ?
N3 C56 H56B 109.5 . . ?
H56A C56 H56B 109.5 . . ?
N3 C56 H56C 109.5 . . ?
H56A C56 H56C 109.5 . . ?
H56B C56 H56C 109.5 . . ?
N2 C39 H39A 109.5 . . ?
N2 C39 H39B 109.5 . . ?
H39A C39 H39B 109.5 . . ?
N2 C39 H39C 109.5 . . ?
H39A C39 H39C 109.5 . . ?
H39B C39 H39C 109.5 . . ?
C38 C37 C36 119.8(7) . . ?
C38 C37 H37 120.1 . . ?
C36 C37 H37 120.1 . . ?
C33 C38 C37 122.6(7) . . ?
C33 C38 H38 118.7 . . ?
C37 C38 H38 118.7 . . ?
C30 C29 C28 120.9(6) . . ?
C30 C29 H29 119.6 . . ?
C28 C29 H29 119.6 . . ?
C29 C30 C25 121.2(6) . . ?
C29 C30 H30 119.4 . . ?
C25 C30 H30 119.4 . . ?
C22 C21 N1 121.6(6) . . ?
C22 C21 C20 119.4(6) . . ?
N1 C21 C20 118.9(6) . . ?
C19 C20 C21 118.9(6) . . ?
C19 C20 H20 120.6 . . ?
C21 C20 H20 120.6 . . ?
C20 C19 C24 124.1(6) . . ?
C20 C19 H19 118.0 . . ?
C24 C19 H19 118.0 . . ?
C22 C23 C24 123.5(6) . . ?
C22 C23 H23 118.2 . . ?
C24 C23 H23 118.2 . . ?
C23 C22 C21 119.2(6) . . ?
C23 C22 H22 120.4 . . ?
C21 C22 H22 120.4 . . ?
C6 C1 C2 118.6(6) . . ?
C6 C1 B2 120.1(6) . . ?
C2 C1 B2 121.3(7) . . ?
C3 C2 C1 120.0(7) . . ?
C3 C2 C7 116.2(7) . . ?
C1 C2 C7 123.8(7) . . ?
C4 C3 C2 122.3(8) . . ?
C4 C3 H3 118.9 . . ?
C2 C3 H3 118.9 . . ?
C3 C4 C5 117.9(7) . . ?
C3 C4 C8 122.5(9) . . ?
C5 C4 C8 119.5(9) . . ?
C4 C5 C6 122.5(8) . . ?
C4 C5 H5 118.8 . . ?
C6 C5 H5 118.8 . . ?
C5 C6 C1 118.7(7) . . ?
C5 C6 C9 119.7(7) . . ?
C1 C6 C9 121.3(6) . . ?
C6 C9 H9A 109.5 . . ?
C6 C9 H9B 109.5 . . ?
H9A C9 H9B 109.5 . . ?
C6 C9 H9C 109.5 . . ?
H9A C9 H9C 109.5 . . ?
H9B C9 H9C 109.5 . . ?
C4 C8 H8A 109.5 . . ?
C4 C8 H8B 109.5 . . ?
H8A C8 H8B 109.5 . . ?
C4 C8 H8C 109.5 . . ?
H8A C8 H8C 109.5 . . ?
H8B C8 H8C 109.5 . . ?
C2 C7 H7A 109.5 . . ?
C2 C7 H7B 109.5 . . ?
H7A C7 H7B 109.5 . . ?
C2 C7 H7C 109.5 . . ?
H7A C7 H7C 109.5 . . ?
H7B C7 H7C 109.5 . . ?
C11 C10 C15 118.6(6) . . ?
C11 C10 B2 119.9(6) . . ?
C15 C10 B2 121.5(6) . . ?
C14 C15 C10 120.1(6) . . ?
C14 C15 C16 116.7(6) . . ?
C10 C15 C16 123.2(6) . . ?
C15 C16 H16A 109.5 . . ?
C15 C16 H16B 109.5 . . ?
H16A C16 H16B 109.5 . . ?
C15 C16 H16C 109.5 . . ?
H16A C16 H16C 109.5 . . ?
H16B C16 H16C 109.5 . . ?
C13 C14 C15 121.4(7) . . ?
C13 C14 H14 119.3 . . ?
C15 C14 H14 119.3 . . ?
C12 C13 C14 118.6(7) . . ?
C12 C13 C18 119.4(7) . . ?
C14 C13 C18 122.0(7) . . ?
C13 C18 H18A 109.5 . . ?
C13 C18 H18B 109.5 . . ?
H18A C18 H18B 109.5 . . ?
C13 C18 H18C 109.5 . . ?
H18A C18 H18C 109.5 . . ?
H18B C18 H18C 109.5 . . ?
C13 C12 C11 122.2(7) . . ?
C13 C12 H12 118.9 . . ?
C11 C12 H12 118.9 . . ?
C10 C11 C12 119.0(6) . . ?
C10 C11 C17 123.9(6) . . ?
C12 C11 C17 117.1(6) . . ?
C11 C17 H17A 109.5 . . ?
C11 C17 H17B 109.5 . . ?
H17A C17 H17B 109.5 . . ?
C11 C17 H17C 109.5 . . ?
H17A C17 H17C 109.5 . . ?
H17B C17 H17C 109.5 . . ?
C41 C46 C45 119.3(6) . . ?
C41 C46 H46 120.3 . . ?
C45 C46 H46 120.3 . . ?
C44 C45 C46 121.3(6) . . ?
C44 C45 H45 119.4 . . ?
C46 C45 H45 119.4 . . ?
C49 C50 C51 122.0(7) . . ?
C49 C50 H50 119.0 . . ?
C51 C50 H50 119.0 . . ?
C50 C51 C52 119.8(6) . . ?
C50 C51 H51 120.1 . . ?
C52 C51 H51 120.1 . . ?
N6 C112 H11A 109.5 . . ?
N6 C112 H11B 109.5 . . ?
H11A C112 H11B 109.5 . . ?
N6 C112 H11C 109.5 . . ?
H11A C112 H11C 109.5 . . ?
H11B C112 H11C 109.5 . . ?
N6 C108 C107 120.1(7) . . ?
N6 C108 C109 121.7(7) . . ?
C107 C108 C109 118.2(6) . . ?
C110 C109 C108 120.6(7) . . ?
C110 C109 H109 112(3) . . ?
C108 C109 H109 125(3) . . ?
C105 C110 C109 121.0(7) . . ?
C105 C110 H110 125(3) . . ?
C109 C110 H110 114(3) . . ?
C110 C105 C106 117.2(6) . . ?
C110 C105 C104 122.9(7) . . ?
C106 C105 C104 119.9(6) . . ?
C103 C104 C105 173.6(8) . . ?
C99 C100 C101 118.5(6) . . ?
C99 C100 C103 119.1(6) . . ?
C101 C100 C103 122.3(6) . . ?
C102 C101 C100 120.6(7) . . ?
C102 C101 H101 132(5) . . ?
C100 C101 H101 107(5) . . ?
C101 C102 C97 121.0(7) . . ?
C101 C102 H102 116(4) . . ?
C97 C102 H102 123(4) . . ?
C102 C97 C98 119.7(6) . . ?
C102 C97 N4 121.3(6) . . ?
C98 C97 N4 118.9(6) . . ?
C86 C81 C82 119.7(6) . . ?
C86 C81 N4 120.4(6) . . ?
C82 C81 N4 119.9(6) . . ?
C81 C86 C85 119.8(6) . . ?
C81 C86 H86 120.1 . . ?
C85 C86 H86 120.1 . . ?
C83 C84 C85 119.2(6) . . ?
C83 C84 C87 120.0(6) . . ?
C85 C84 C87 120.8(7) . . ?
C88 C87 C84 178.7(8) . . ?
C87 C88 C89 178.9(9) . . ?
C94 C89 C90 116.9(7) . . ?
C94 C89 C88 122.3(7) . . ?
C90 C89 C88 120.8(7) . . ?
C89 C94 C93 121.3(7) . . ?
C89 C94 H94 119.4 . . ?
C93 C94 H94 119.4 . . ?
C92 C93 C94 121.8(7) . . ?
C92 C93 H93 119.1 . . ?
C94 C93 H93 119.1 . . ?
C93 C92 N5 122.7(7) . . ?
C93 C92 C91 116.7(7) . . ?
N5 C92 C91 120.5(7) . . ?
N5 C95 H95A 109.5 . . ?
N5 C95 H95B 109.5 . . ?
H95A C95 H95B 109.5 . . ?
N5 C95 H95C 109.5 . . ?
H95A C95 H95C 109.5 . . ?
H95B C95 H95C 109.5 . . ?
C83 C82 C81 120.2(6) . . ?
C83 C82 H82 119.9 . . ?
C81 C82 H82 119.9 . . ?
C82 C83 C84 120.7(6) . . ?
C82 C83 H83 119.6 . . ?
C84 C83 H83 119.6 . . ?
N6 C111 H11D 109.5 . . ?
N6 C111 H11E 109.5 . . ?
H11D C111 H11E 109.5 . . ?
N6 C111 H11F 109.5 . . ?
H11D C111 H11F 109.5 . . ?
H11E C111 H11F 109.5 . . ?
C106 C107 C108 120.3(7) . . ?
C106 C107 H107 124(3) . . ?
C108 C107 H107 115(3) . . ?
C107 C106 C105 122.7(7) . . ?
C107 C106 H106 115(4) . . ?
C105 C106 H106 122(4) . . ?
C100 C99 C98 120.4(7) . . ?
C100 C99 H99 122(3) . . ?
C98 C99 H99 117(3) . . ?
C97 C98 C99 119.7(7) . . ?
C97 C98 H98 118(3) . . ?
C99 C98 H98 123(3) . . ?
C79 C78 C77 117.8(6) . . ?
C79 C78 N4 121.5(5) . . ?
C77 C78 N4 120.7(5) . . ?
C80 C79 C78 121.1(6) . . ?
C80 C79 H79 119.4 . . ?
C78 C79 H79 119.4 . . ?
C79 C80 C75 122.2(6) . . ?
C79 C80 H80 118.9 . . ?
C75 C80 H80 118.9 . . ?
C76 C75 C80 115.3(6) . . ?
C76 C75 B1 120.9(6) . . ?
C80 C75 B1 123.8(6) . . ?
C77 C76 C75 123.8(6) . . ?
C77 C76 H76 118.1 . . ?
C75 C76 H76 118.1 . . ?
C76 C77 C78 119.7(5) . . ?
C76 C77 H77 120.2 . . ?
C78 C77 H77 120.2 . . ?
C68 C67 C66 119.0(7) . . ?
C68 C67 C72 119.0(7) . . ?
C66 C67 C72 121.9(6) . . ?
C69 C68 C67 123.1(7) . . ?
C69 C68 H68 118.5 . . ?
C67 C68 H68 118.5 . . ?
C70 C69 C68 117.2(7) . . ?
C70 C69 C73 119.5(8) . . ?
C68 C69 C73 123.2(8) . . ?
C69 C70 C71 121.8(7) . . ?
C69 C70 H70 119.1 . . ?
C71 C70 H70 119.1 . . ?
C69 C73 H73A 109.5 . . ?
C69 C73 H73B 109.5 . . ?
H73A C73 H73B 109.5 . . ?
C69 C73 H73C 109.5 . . ?
H73A C73 H73C 109.5 . . ?
H73B C73 H73C 109.5 . . ?
C67 C72 H72A 109.5 . . ?
C67 C72 H72B 109.5 . . ?
H72A C72 H72B 109.5 . . ?
C67 C72 H72C 109.5 . . ?
H72A C72 H72C 109.5 . . ?
H72B C72 H72C 109.5 . . ?
C58 C57 C62 117.4(6) . . ?
C58 C57 B1 122.2(7) . . ?
C62 C57 B1 120.4(6) . . ?
C57 C58 C59 119.7(7) . . ?
C57 C58 C63 122.1(7) . . ?
C59 C58 C63 118.1(7) . . ?
C60 C59 C58 121.1(8) . . ?
C60 C59 H59 119.4 . . ?
C58 C59 H59 119.4 . . ?
C59 C60 C61 118.7(8) . . ?
C59 C60 C64 118.6(9) . . ?
C61 C60 C64 122.7(9) . . ?
C60 C64 H64A 109.5 . . ?
C60 C64 H64B 109.5 . . ?
H64A C64 H64B 109.5 . . ?
C60 C64 H64C 109.5 . . ?
H64A C64 H64C 109.5 . . ?
H64B C64 H64C 109.5 . . ?
C60 C61 C62 122.7(8) . . ?
C60 C61 H61 118.6 . . ?
C62 C61 H61 118.6 . . ?
C61 C62 C57 120.4(7) . . ?
C61 C62 C65 117.8(7) . . ?
C57 C62 C65 121.8(6) . . ?
C62 C65 H65A 109.5 . . ?
C62 C65 H65B 109.5 . . ?
H65A C65 H65B 109.5 . . ?
C62 C65 H65C 109.5 . . ?
H65A C65 H65C 109.5 . . ?
H65B C65 H65C 109.5 . . ?
C58 C63 H63A 109.5 . . ?
C58 C63 H63B 109.5 . . ?
H63A C63 H63B 109.5 . . ?
C58 C63 H63C 109.5 . . ?
H63A C63 H63C 109.5 . . ?
H63B C63 H63C 109.5 . . ?
C91 C90 C89 121.8(8) . . ?
C91 C90 H90 119.1 . . ?
C89 C90 H90 119.1 . . ?
C90 C91 C92 121.2(7) . . ?
C90 C91 H91 119.4 . . ?
C92 C91 H91 119.4 . . ?
N5 C96 H96A 109.5 . . ?
N5 C96 H96B 109.5 . . ?
H96A C96 H96B 109.5 . . ?
N5 C96 H96C 109.5 . . ?
H96A C96 H96C 109.5 . . ?
H96B C96 H96C 109.5 . . ?
C19 C24 C23 114.8(6) . . ?
C19 C24 B2 123.5(6) . . ?
C23 C24 B2 121.6(6) . . ?
C78 N4 C81 121.3(5) . . ?
C78 N4 C97 120.3(5) . . ?
C81 N4 C97 116.4(5) . . ?
C24 B2 C1 116.2(6) . . ?
C24 B2 C10 121.2(6) . . ?
C1 B2 C10 122.6(6) . . ?
C75 B1 C66 114.7(6) . . ?
C75 B1 C57 123.4(6) . . ?
C66 B1 C57 121.8(6) . . ?

loop_
_geom_bond_atom_site_label_1
_geom_bond_atom_site_label_2
_geom_bond_distance
_geom_bond_site_symmetry_2
_geom_bond_publ_flag
N1 C21 1.396(7) . ?
N1 C25 1.430(8) . ?
N1 C41 1.445(8) . ?
N3 C52 1.374(8) . ?
N3 C56 1.431(9) . ?
N3 C55 1.471(9) . ?
C55 H55A 0.9600 . ?
C55 H55B 0.9600 . ?
C55 H55C 0.9600 . ?
N6 C108 1.390(8) . ?
N6 C112 1.439(9) . ?
N6 C111 1.441(9) . ?
C103 C104 1.192(8) . ?
C103 C100 1.434(9) . ?
C85 C84 1.383(9) . ?
C85 C86 1.401(9) . ?
C85 H85 0.9300 . ?
N5 C92 1.384(8) . ?
N5 C95 1.420(8) . ?
N5 C96 1.450(9) . ?
C66 C71 1.375(9) . ?
C66 C67 1.408(9) . ?
C66 B1 1.573(10) . ?
C71 C70 1.423(9) . ?
C71 C74 1.490(9) . ?
C74 H74A 0.9600 . ?
C74 H74B 0.9600 . ?
C74 H74C 0.9600 . ?
C40 N2 1.430(9) . ?
C40 H40A 0.9600 . ?
C40 H40B 0.9600 . ?
C40 H40C 0.9600 . ?
N2 C36 1.414(9) . ?
N2 C39 1.472(9) . ?
C36 C35 1.364(9) . ?
C36 C37 1.383(10) . ?
C35 C34 1.385(10) . ?
C35 H35 0.9300 . ?
C34 C33 1.380(9) . ?
C34 H34 0.9300 . ?
C33 C38 1.370(9) . ?
C33 C32 1.450(10) . ?
C32 C31 1.183(9) . ?
C31 C28 1.456(10) . ?
C28 C29 1.394(9) . ?
C28 C27 1.415(9) . ?
C27 C26 1.392(9) . ?
C27 H27 0.9300 . ?
C26 C25 1.398(8) . ?
C26 H26 0.9300 . ?
C25 C30 1.405(8) . ?
C41 C46 1.365(8) . ?
C41 C42 1.368(9) . ?
C42 C43 1.390(9) . ?
C42 H42 0.9300 . ?
C43 C44 1.381(9) . ?
C43 H43 0.9300 . ?
C44 C45 1.378(9) . ?
C44 C47 1.427(10) . ?
C47 C48 1.208(9) . ?
C48 C49 1.455(10) . ?
C49 C50 1.383(9) . ?
C49 C54 1.396(9) . ?
C54 C53 1.387(9) . ?
C54 H54 0.9300 . ?
C53 C52 1.399(9) . ?
C53 H53 0.9300 . ?
C52 C51 1.409(9) . ?
C56 H56A 0.9600 . ?
C56 H56B 0.9600 . ?
C56 H56C 0.9600 . ?
C39 H39A 0.9600 . ?
C39 H39B 0.9600 . ?
C39 H39C 0.9600 . ?
C37 C38 1.382(10) . ?
C37 H37 0.9300 . ?
C38 H38 0.9300 . ?
C29 C30 1.355(8) . ?
C29 H29 0.9300 . ?
C30 H30 0.9300 . ?
C21 C22 1.388(8) . ?
C21 C20 1.421(8) . ?
C20 C19 1.363(8) . ?
C20 H20 0.9300 . ?
C19 C24 1.390(8) . ?
C19 H19 0.9300 . ?
C23 C22 1.367(8) . ?
C23 C24 1.421(8) . ?
C23 H23 0.9300 . ?
C22 H22 0.9300 . ?
C1 C6 1.408(9) . ?
C1 C2 1.416(9) . ?
C1 B2 1.580(10) . ?
C2 C3 1.402(10) . ?
C2 C7 1.503(10) . ?
C3 C4 1.356(11) . ?
C3 H3 0.9300 . ?
C4 C5 1.401(11) . ?
C4 C8 1.500(10) . ?
C5 C6 1.404(9) . ?
C5 H5 0.9300 . ?
C6 C9 1.496(9) . ?
C9 H9A 0.9600 . ?
C9 H9B 0.9600 . ?
C9 H9C 0.9600 . ?
C8 H8A 0.9600 . ?
C8 H8B 0.9600 . ?
C8 H8C 0.9600 . ?
C7 H7A 0.9600 . ?
C7 H7B 0.9600 . ?
C7 H7C 0.9600 . ?
C10 C11 1.405(9) . ?
C10 C15 1.412(9) . ?
C10 B2 1.587(10) . ?
C15 C14 1.404(9) . ?
C15 C16 1.490(9) . ?
C16 H16A 0.9600 . ?
C16 H16B 0.9600 . ?
C16 H16C 0.9600 . ?
C14 C13 1.377(9) . ?
C14 H14 0.9300 . ?
C13 C12 1.375(9) . ?
C13 C18 1.516(9) . ?
C18 H18A 0.9600 . ?
C18 H18B 0.9600 . ?
C18 H18C 0.9600 . ?
C12 C11 1.414(9) . ?
C12 H12 0.9300 . ?
C11 C17 1.492(9) . ?
C17 H17A 0.9600 . ?
C17 H17B 0.9600 . ?
C17 H17C 0.9600 . ?
C46 C45 1.393(9) . ?
C46 H46 0.9300 . ?
C45 H45 0.9300 . ?
C50 C51 1.384(9) . ?
C50 H50 0.9300 . ?
C51 H51 0.9300 . ?
C112 H11A 0.9600 . ?
C112 H11B 0.9600 . ?
C112 H11C 0.9600 . ?
C108 C107 1.395(9) . ?
C108 C109 1.404(10) . ?
C109 C110 1.394(9) . ?
C109 H109 0.97(6) . ?
C110 C105 1.383(9) . ?
C110 H110 0.98(6) . ?
C105 C106 1.407(9) . ?
C105 C104 1.437(9) . ?
C100 C99 1.385(9) . ?
C100 C101 1.404(9) . ?
C101 C102 1.369(9) . ?
C101 H101 0.93(7) . ?
C102 C97 1.371(9) . ?
C102 H102 0.89(6) . ?
C97 C98 1.391(9) . ?
C97 N4 1.437(7) . ?
C81 C86 1.367(8) . ?
C81 C82 1.390(8) . ?
C81 N4 1.422(8) . ?
C86 H86 0.9300 . ?
C84 C83 1.377(9) . ?
C84 C87 1.471(10) . ?
C87 C88 1.186(9) . ?
C88 C89 1.429(10) . ?
C89 C94 1.361(10) . ?
C89 C90 1.394(10) . ?
C94 C93 1.396(10) . ?
C94 H94 0.9300 . ?
C93 C92 1.377(9) . ?
C93 H93 0.9300 . ?
C92 C91 1.387(10) . ?
C95 H95A 0.9600 . ?
C95 H95B 0.9600 . ?
C95 H95C 0.9600 . ?
C82 C83 1.375(8) . ?
C82 H82 0.9300 . ?
C83 H83 0.9300 . ?
C111 H11D 0.9600 . ?
C111 H11E 0.9600 . ?
C111 H11F 0.9600 . ?
C107 C106 1.359(9) . ?
C107 H107 1.24(7) . ?
C106 H106 0.97(6) . ?
C99 C98 1.400(9) . ?
C99 H99 1.04(6) . ?
C98 H98 1.09(6) . ?
C78 C79 1.395(8) . ?
C78 C77 1.397(8) . ?
C78 N4 1.400(7) . ?
C79 C80 1.374(8) . ?
C79 H79 0.9300 . ?
C80 C75 1.404(8) . ?
C80 H80 0.9300 . ?
C75 C76 1.386(8) . ?
C75 B1 1.573(10) . ?
C76 C77 1.381(8) . ?
C76 H76 0.9300 . ?
C77 H77 0.9300 . ?
C67 C68 1.381(9) . ?
C67 C72 1.477(9) . ?
C68 C69 1.382(10) . ?
C68 H68 0.9300 . ?
C69 C70 1.380(10) . ?
C69 C73 1.509(10) . ?
C70 H70 0.9300 . ?
C73 H73A 0.9600 . ?
C73 H73B 0.9600 . ?
C73 H73C 0.9600 . ?
C72 H72A 0.9600 . ?
C72 H72B 0.9600 . ?
C72 H72C 0.9600 . ?
C57 C58 1.392(9) . ?
C57 C62 1.424(9) . ?
C57 B1 1.577(11) . ?
C58 C59 1.451(10) . ?
C58 C63 1.532(10) . ?
C59 C60 1.357(10) . ?
C59 H59 0.9300 . ?
C60 C61 1.368(10) . ?
C60 C64 1.526(11) . ?
C64 H64A 0.9600 . ?
C64 H64B 0.9600 . ?
C64 H64C 0.9600 . ?
C61 C62 1.381(10) . ?
C61 H61 0.9300 . ?
C62 C65 1.506(10) . ?
C65 H65A 0.9600 . ?
C65 H65B 0.9600 . ?
C65 H65C 0.9600 . ?
C63 H63A 0.9600 . ?
C63 H63B 0.9600 . ?
C63 H63C 0.9600 . ?
C90 C91 1.375(10) . ?
C90 H90 0.9300 . ?
C91 H91 0.9300 . ?
C96 H96A 0.9600 . ?
C96 H96B 0.9600 . ?
C96 H96C 0.9600 . ?
C24 B2 1.544(10) . ?

loop_
_geom_torsion_atom_site_label_1
_geom_torsion_atom_site_label_2
_geom_torsion_atom_site_label_3
_geom_torsion_atom_site_label_4
_geom_torsion
_geom_torsion_site_symmetry_1
_geom_torsion_site_symmetry_2
_geom_torsion_site_symmetry_3
_geom_torsion_site_symmetry_4
_geom_torsion_publ_flag
C67 C66 C71 C70 -2.6(9) . . . . ?
B1 C66 C71 C70 178.2(6) . . . . ?
C67 C66 C71 C74 177.8(6) . . . . ?
B1 C66 C71 C74 -1.4(10) . . . . ?
C40 N2 C36 C35 164.9(7) . . . . ?
C39 N2 C36 C35 11.6(11) . . . . ?
C40 N2 C36 C37 -14.6(11) . . . . ?
C39 N2 C36 C37 -167.9(7) . . . . ?
C37 C36 C35 C34 -6.2(12) . . . . ?
N2 C36 C35 C34 174.3(7) . . . . ?
C36 C35 C34 C33 2.5(12) . . . . ?
C35 C34 C33 C38 3.7(11) . . . . ?
C35 C34 C33 C32 177.6(7) . . . . ?
C29 C28 C27 C26 -3.1(10) . . . . ?
C31 C28 C27 C26 177.5(6) . . . . ?
C28 C27 C26 C25 1.3(10) . . . . ?
C27 C26 C25 C30 2.5(9) . . . . ?
C27 C26 C25 N1 178.2(6) . . . . ?
C21 N1 C25 C26 145.4(6) . . . . ?
C41 N1 C25 C26 -24.5(8) . . . . ?
C21 N1 C25 C30 -39.0(9) . . . . ?
C41 N1 C25 C30 151.1(6) . . . . ?
C21 N1 C41 C46 118.3(6) . . . . ?
C25 N1 C41 C46 -71.6(7) . . . . ?
C21 N1 C41 C42 -63.1(8) . . . . ?
C25 N1 C41 C42 107.0(7) . . . . ?
C46 C41 C42 C43 -0.6(10) . . . . ?
N1 C41 C42 C43 -179.2(6) . . . . ?
C41 C42 C43 C44 -1.0(10) . . . . ?
C42 C43 C44 C45 3.3(10) . . . . ?
C42 C43 C44 C47 -177.3(6) . . . . ?
C50 C49 C54 C53 -0.1(9) . . . . ?
C48 C49 C54 C53 -175.8(6) . . . . ?
C49 C54 C53 C52 1.5(10) . . . . ?
C56 N3 C52 C53 3.0(10) . . . . ?
C55 N3 C52 C53 178.9(6) . . . . ?
C56 N3 C52 C51 -176.9(6) . . . . ?
C55 N3 C52 C51 -0.9(10) . . . . ?
C54 C53 C52 N3 178.1(6) . . . . ?
C54 C53 C52 C51 -2.1(10) . . . . ?
C35 C36 C37 C38 3.9(12) . . . . ?
N2 C36 C37 C38 -176.6(7) . . . . ?
C34 C33 C38 C37 -6.1(12) . . . . ?
C32 C33 C38 C37 -179.7(7) . . . . ?
C36 C37 C38 C33 2.4(13) . . . . ?
C27 C28 C29 C30 1.2(10) . . . . ?
C31 C28 C29 C30 -179.6(6) . . . . ?
C28 C29 C30 C25 2.7(10) . . . . ?
C26 C25 C30 C29 -4.5(9) . . . . ?
N1 C25 C30 C29 179.9(6) . . . . ?
C25 N1 C21 C22 -28.8(9) . . . . ?
C41 N1 C21 C22 141.0(6) . . . . ?
C25 N1 C21 C20 154.4(6) . . . . ?
C41 N1 C21 C20 -35.9(8) . . . . ?
C22 C21 C20 C19 2.1(9) . . . . ?
N1 C21 C20 C19 179.0(5) . . . . ?
C21 C20 C19 C24 -3.0(10) . . . . ?
C24 C23 C22 C21 -3.0(9) . . . . ?
N1 C21 C22 C23 -176.0(5) . . . . ?
C20 C21 C22 C23 0.8(9) . . . . ?
C6 C1 C2 C3 0.3(9) . . . . ?
B2 C1 C2 C3 178.4(6) . . . . ?
C6 C1 C2 C7 179.1(6) . . . . ?
B2 C1 C2 C7 -2.7(10) . . . . ?
C1 C2 C3 C4 -0.6(10) . . . . ?
C7 C2 C3 C4 -179.6(7) . . . . ?
C2 C3 C4 C5 1.2(11) . . . . ?
C2 C3 C4 C8 -177.0(6) . . . . ?
C3 C4 C5 C6 -1.5(10) . . . . ?
C8 C4 C5 C6 176.8(6) . . . . ?
C4 C5 C6 C1 1.2(10) . . . . ?
C4 C5 C6 C9 -172.7(6) . . . . ?
C2 C1 C6 C5 -0.6(9) . . . . ?
B2 C1 C6 C5 -178.7(6) . . . . ?
C2 C1 C6 C9 173.3(6) . . . . ?
B2 C1 C6 C9 -4.9(9) . . . . ?
C11 C10 C15 C14 2.3(9) . . . . ?
B2 C10 C15 C14 -176.6(6) . . . . ?
C11 C10 C15 C16 179.9(6) . . . . ?
B2 C10 C15 C16 0.9(10) . . . . ?
C10 C15 C14 C13 -0.1(10) . . . . ?
C16 C15 C14 C13 -177.8(6) . . . . ?
C15 C14 C13 C12 -2.7(10) . . . . ?
C15 C14 C13 C18 178.2(6) . . . . ?
C14 C13 C12 C11 3.3(10) . . . . ?
C18 C13 C12 C11 -177.6(6) . . . . ?
C15 C10 C11 C12 -1.8(10) . . . . ?
B2 C10 C11 C12 177.2(6) . . . . ?
C15 C10 C11 C17 176.2(6) . . . . ?
B2 C10 C11 C17 -4.8(10) . . . . ?
C13 C12 C11 C10 -1.1(10) . . . . ?
C13 C12 C11 C17 -179.2(6) . . . . ?
C42 C41 C46 C45 -0.2(9) . . . . ?
N1 C41 C46 C45 178.4(5) . . . . ?
C43 C44 C45 C46 -4.1(9) . . . . ?
C47 C44 C45 C46 176.5(6) . . . . ?
C41 C46 C45 C44 2.6(9) . . . . ?
C54 C49 C50 C51 -0.6(10) . . . . ?
C48 C49 C50 C51 174.9(6) . . . . ?
C49 C50 C51 C52 0.0(10) . . . . ?
N3 C52 C51 C50 -178.8(6) . . . . ?
C53 C52 C51 C50 1.4(10) . . . . ?
C112 N6 C108 C107 -179.6(6) . . . . ?
C111 N6 C108 C107 -9.9(9) . . . . ?
C112 N6 C108 C109 0.7(10) . . . . ?
C111 N6 C108 C109 170.3(6) . . . . ?
N6 C108 C109 C110 178.6(6) . . . . ?
C107 C108 C109 C110 -1.2(10) . . . . ?
C108 C109 C110 C105 0.2(11) . . . . ?
C109 C110 C105 C106 0.3(10) . . . . ?
C109 C110 C105 C104 -177.6(6) . . . . ?
C99 C100 C101 C102 -2.1(10) . . . . ?
C103 C100 C101 C102 178.0(6) . . . . ?
C100 C101 C102 C97 2.0(10) . . . . ?
C101 C102 C97 C98 -2.1(10) . . . . ?
C101 C102 C97 N4 -179.2(6) . . . . ?
C82 C81 C86 C85 -2.3(10) . . . . ?
N4 C81 C86 C85 176.8(6) . . . . ?
C84 C85 C86 C81 1.6(10) . . . . ?
C86 C85 C84 C83 0.2(10) . . . . ?
C86 C85 C84 C87 -178.4(6) . . . . ?
C90 C89 C94 C93 5.0(12) . . . . ?
C88 C89 C94 C93 -175.5(7) . . . . ?
C89 C94 C93 C92 -0.5(13) . . . . ?
C94 C93 C92 N5 179.9(7) . . . . ?
C94 C93 C92 C91 -3.1(12) . . . . ?
C95 N5 C92 C93 -153.8(7) . . . . ?
C96 N5 C92 C93 -6.2(11) . . . . ?
C95 N5 C92 C91 29.4(10) . . . . ?
C96 N5 C92 C91 177.0(7) . . . . ?
C86 C81 C82 C83 1.3(9) . . . . ?
N4 C81 C82 C83 -177.8(6) . . . . ?
C81 C82 C83 C84 0.5(10) . . . . ?
C85 C84 C83 C82 -1.2(10) . . . . ?
C87 C84 C83 C82 177.4(6) . . . . ?
N6 C108 C107 C106 -178.1(6) . . . . ?
C109 C108 C107 C106 1.7(10) . . . . ?
C108 C107 C106 C105 -1.3(10) . . . . ?
C110 C105 C106 C107 0.2(10) . . . . ?
C104 C105 C106 C107 178.2(6) . . . . ?
C101 C100 C99 C98 2.5(9) . . . . ?
C103 C100 C99 C98 -177.6(6) . . . . ?
C102 C97 C98 C99 2.4(9) . . . . ?
N4 C97 C98 C99 179.6(5) . . . . ?
C100 C99 C98 C97 -2.6(9) . . . . ?
C77 C78 C79 C80 -1.6(9) . . . . ?
N4 C78 C79 C80 178.1(6) . . . . ?
C78 C79 C80 C75 2.9(10) . . . . ?
C79 C80 C75 C76 -2.7(9) . . . . ?
C79 C80 C75 B1 175.0(6) . . . . ?
C80 C75 C76 C77 1.4(9) . . . . ?
B1 C75 C76 C77 -176.4(6) . . . . ?
C75 C76 C77 C78 -0.3(10) . . . . ?
C79 C78 C77 C76 0.4(9) . . . . ?
N4 C78 C77 C76 -179.3(5) . . . . ?
C71 C66 C67 C68 2.6(9) . . . . ?
B1 C66 C67 C68 -178.3(6) . . . . ?
C71 C66 C67 C72 -173.3(6) . . . . ?
B1 C66 C67 C72 5.8(9) . . . . ?
C66 C67 C68 C69 -1.1(10) . . . . ?
C72 C67 C68 C69 174.9(7) . . . . ?
C67 C68 C69 C70 -0.2(11) . . . . ?
C67 C68 C69 C73 -177.6(7) . . . . ?
C68 C69 C70 C71 0.2(11) . . . . ?
C73 C69 C70 C71 177.6(6) . . . . ?
C66 C71 C70 C69 1.3(10) . . . . ?
C74 C71 C70 C69 -179.1(6) . . . . ?
C62 C57 C58 C59 -0.3(9) . . . . ?
B1 C57 C58 C59 177.9(6) . . . . ?
C62 C57 C58 C63 -175.0(6) . . . . ?
B1 C57 C58 C63 3.3(10) . . . . ?
C57 C58 C59 C60 0.1(10) . . . . ?
C63 C58 C59 C60 174.9(6) . . . . ?
C58 C59 C60 C61 0.1(10) . . . . ?
C58 C59 C60 C64 179.4(6) . . . . ?
C59 C60 C61 C62 0.1(11) . . . . ?
C64 C60 C61 C62 -179.3(6) . . . . ?
C60 C61 C62 C57 -0.4(11) . . . . ?
C60 C61 C62 C65 -178.6(7) . . . . ?
C58 C57 C62 C61 0.5(9) . . . . ?
B1 C57 C62 C61 -177.8(6) . . . . ?
C58 C57 C62 C65 178.7(6) . . . . ?
B1 C57 C62 C65 0.4(10) . . . . ?
C94 C89 C90 C91 -6.1(12) . . . . ?
C88 C89 C90 C91 174.5(8) . . . . ?
C89 C90 C91 C92 2.5(13) . . . . ?
C93 C92 C91 C90 2.1(12) . . . . ?
N5 C92 C91 C90 179.1(7) . . . . ?
C20 C19 C24 C23 1.0(9) . . . . ?
C20 C19 C24 B2 -174.9(6) . . . . ?
C22 C23 C24 C19 2.2(9) . . . . ?
C22 C23 C24 B2 178.1(6) . . . . ?
C79 C78 N4 C81 -161.4(6) . . . . ?
C77 C78 N4 C81 18.3(9) . . . . ?
C79 C78 N4 C97 35.4(8) . . . . ?
C77 C78 N4 C97 -144.9(6) . . . . ?
C86 C81 N4 C78 -125.7(6) . . . . ?
C82 C81 N4 C78 53.4(8) . . . . ?
C86 C81 N4 C97 38.2(8) . . . . ?
C82 C81 N4 C97 -142.7(6) . . . . ?
C102 C97 N4 C78 46.3(8) . . . . ?
C98 C97 N4 C78 -130.9(6) . . . . ?
C102 C97 N4 C81 -117.8(7) . . . . ?
C98 C97 N4 C81 65.1(7) . . . . ?
C19 C24 B2 C1 152.6(6) . . . . ?
C23 C24 B2 C1 -23.0(9) . . . . ?
C19 C24 B2 C10 -26.5(10) . . . . ?
C23 C24 B2 C10 158.0(6) . . . . ?
C6 C1 B2 C24 117.3(7) . . . . ?
C2 C1 B2 C24 -60.8(8) . . . . ?
C6 C1 B2 C10 -63.7(9) . . . . ?
C2 C1 B2 C10 118.2(7) . . . . ?
C11 C10 B2 C24 124.7(7) . . . . ?
C15 C10 B2 C24 -56.3(9) . . . . ?
C11 C10 B2 C1 -54.2(10) . . . . ?
C15 C10 B2 C1 124.7(7) . . . . ?
C76 C75 B1 C66 20.3(9) . . . . ?
C80 C75 B1 C66 -157.3(6) . . . . ?
C76 C75 B1 C57 -161.1(6) . . . . ?
C80 C75 B1 C57 21.3(10) . . . . ?
C71 C66 B1 C75 61.8(8) . . . . ?
C67 C66 B1 C75 -117.4(7) . . . . ?
C71 C66 B1 C57 -116.8(7) . . . . ?
C67 C66 B1 C57 64.0(8) . . . . ?
C58 C57 B1 C75 52.4(9) . . . . ?
C62 C57 B1 C75 -129.4(7) . . . . ?
C58 C57 B1 C66 -129.1(7) . . . . ?
C62 C57 B1 C66 49.1(9) . . . . ?
